data_8106474
loop_
_publ_author_name
'Tombul, Mustafa'
'G\"uven, Kutalm\?i\,s'
'Svoboda, Ingrid'
'Fuess, Hartmut'

_publ_section_title
;
 Crystal structure of pyridinium bis(naphthalane-2,3-diolato-\k2
 O,O&#x2032;)borate monohydrate, C25H20BNO5
;
_journal_issue 2
_journal_name_full 'Zeitschrift f\"ur Kristallographie - New Crystal Structures'
_journal_page_first 177
_journal_page_last 179
_journal_paper_doi 10.1515/ncrs-2016-0178
_journal_volume 232
_journal_year 2017
_chemical_formula_moiety 'C20 H12 B O4, C5 H6 N, H2 O'
_chemical_formula_sum 'C25 H20 B N O5'
_chemical_formula_weight 425.23
_chemical_name_systematic 'Pyridinium bis(naphthalane-2-,3-diolato)borate hydrate'
_space_group_IT_number 2
_space_group_name_Hall '-P 1'
_space_group_name_H-M_alt 'P -1'
_symmetry_cell_setting triclinic
_symmetry_space_group_name_Hall '-P 1'
_symmetry_space_group_name_H-M 'P -1'
_atom_sites_solution_hydrogens geom
_atom_sites_solution_primary direct
_atom_sites_solution_secondary difmap
_cell_angle_alpha 74.088(7)
_cell_angle_beta 89.996(7)
_cell_angle_gamma 79.1900(10)
_cell_formula_units_Z 2
_cell_length_a 7.0868(6)
_cell_length_b 10.3522(6)
_cell_length_c 15.3140(10)
_cell_measurement_reflns_used 4324
_cell_measurement_temperature 298(2)
_cell_measurement_theta_max 27.813
_cell_measurement_theta_min 2.802
_cell_volume 1059.71(13)
_computing_cell_refinement
;
CrysAlis RED, Oxford Diffraction Ltd.,
Version 1.171.34.40 (release 27-08-2010 CrysAlis171 .NET)
(compiled Aug 27 2010,11:50:40)
;
_computing_data_collection
;
CrysAlis CCD, Oxford Diffraction Ltd.,
Version 1.171.34.40 (release 27-08-2010 CrysAlis171 .NET)
(compiled Aug 27 2010,11:50:40)
;
_computing_data_reduction
;
CrysAlis RED, Oxford Diffraction Ltd.,
Version 1.171.34.40 (release 27-08-2010 CrysAlis171 .NET)
(compiled Aug 27 2010,11:50:40)
;
_computing_molecular_graphics 'Mercury 3.7 (CCDC, 2015)'
_computing_publication_material 'SHELXL-97 (Sheldrick, 1997)'
_computing_structure_refinement 'SHELXL-97 (Sheldrick, 1997)'
_computing_structure_solution 'SHELXS-97 (Sheldrick, 1997)'
_diffrn_ambient_temperature 298(2)
_diffrn_detector_area_resol_mean 8.4012
_diffrn_measured_fraction_theta_full 0.993
_diffrn_measured_fraction_theta_max 0.993
_diffrn_measurement_device_type
;  
Oxford Diffraction Xcalibur (TM) Single Crystal X-ray Diffractometer 
with Sapphire CCD Detector.
;
_diffrn_measurement_method
;  
Rotation method data acquisition using omega scans.
;
_diffrn_radiation_monochromator graphite
_diffrn_radiation_source 'Enhance (Mo) X-ray Source'
_diffrn_radiation_type MoK\a
_diffrn_radiation_wavelength 0.71073
_diffrn_reflns_av_R_equivalents 0.0136
_diffrn_reflns_av_sigmaI/netI 0.0233
_diffrn_reflns_limit_h_max 8
_diffrn_reflns_limit_h_min -8
_diffrn_reflns_limit_k_max 12
_diffrn_reflns_limit_k_min -12
_diffrn_reflns_limit_l_max 19
_diffrn_reflns_limit_l_min -19
_diffrn_reflns_number 7281
_diffrn_reflns_theta_full 26.37
_diffrn_reflns_theta_max 26.37
_diffrn_reflns_theta_min 2.81
_exptl_absorpt_coefficient_mu 0.092
_exptl_absorpt_correction_T_max 0.9890
_exptl_absorpt_correction_T_min 0.9553
_exptl_absorpt_correction_type multi-scan
_exptl_absorpt_process_details
;  
CrysAlis RED, Oxford Diffraction Ltd.,
Version 1.171.34.40 (release 27-08-2010 CrysAlis171 .NET)
(compiled Aug 27 2010,11:50:40)
Empirical absorption correction using spherical harmonics,
 implemented in SCALE3 ABSPACK scaling algorithm.
;
_exptl_crystal_colour colorless
_exptl_crystal_density_diffrn 1.333
_exptl_crystal_density_method 'not measured'
_exptl_crystal_description prism
_exptl_crystal_F_000 444
_exptl_crystal_size_max 0.50
_exptl_crystal_size_mid 0.40
_exptl_crystal_size_min 0.12
_refine_diff_density_max 0.159
_refine_diff_density_min -0.166
_refine_diff_density_rms 0.030
_refine_ls_extinction_coef 0.0059(12)
_refine_ls_extinction_expression Fc^*^=kFc[1+0.001xFc^2^\l^3^/sin(2\q)]^-1/4^
_refine_ls_extinction_method SHELXL
_refine_ls_goodness_of_fit_ref 1.024
_refine_ls_hydrogen_treatment mixed
_refine_ls_matrix_type full
_refine_ls_number_parameters 299
_refine_ls_number_reflns 4276
_refine_ls_number_restraints 3
_refine_ls_restrained_S_all 1.024
_refine_ls_R_factor_all 0.0675
_refine_ls_R_factor_gt 0.0445
_refine_ls_shift/su_max 0.007
_refine_ls_shift/su_mean 0.001
_refine_ls_structure_factor_coef Fsqd
_refine_ls_weighting_details 'calc w=1/[\s^2^(Fo^2^)+(0.0379P)^2^+0.2958P] where P=(Fo^2^+2Fc^2^)/3'
_refine_ls_weighting_scheme calc
_refine_ls_wR_factor_gt 0.0973
_refine_ls_wR_factor_ref 0.1105
_reflns_number_gt 3102
_reflns_number_total 4305
_reflns_threshold_expression >2sigma(I)
_cod_data_source_file suppl_ncrs-2016-0178_suppl.cif
_cod_data_source_block mtombul_2016_2
_cod_depositor_comments
;
The following automatic conversions were performed:

data item '_symmetry_cell_setting' value 'Triclinic' was changed to
'triclinic' in accordance with the built-in table derived from the
CIF Core dictionary named 'cif_core.dic' version 2.4.5 last updated
on 2014-11-21.

data item '_exptl_crystal_density_meas' value 'not measured' was
changed to '?' -- the value is perceived as not measured.

Automatic conversion script
Id: cif_fix_values 8738 2021-04-28 16:35:53Z antanas 
;
_cod_original_sg_symbol_Hall -P1
_cod_original_sg_symbol_H-M P-1
_cod_database_code 8106474

loop_
_symmetry_equiv_pos_as_xyz
'x, y, z'
'-x, -y, -z'

loop_
_atom_site_label
_atom_site_type_symbol
_atom_site_fract_x
_atom_site_fract_y
_atom_site_fract_z
_atom_site_U_iso_or_equiv
_atom_site_adp_type
_atom_site_occupancy
_atom_site_symmetry_multiplicity
_atom_site_calc_flag
_atom_site_refinement_flags
_atom_site_disorder_assembly
_atom_site_disorder_group
C1 C 0.1529(2) 0.18915(15) -0.04570(11) 0.0409(4) Uani 1 1 d . . .
C2 C 0.1050(2) 0.17895(16) -0.12874(12) 0.0468(4) Uani 1 1 d . . .
H2 H 0.0982 0.0944 -0.1373 0.056 Uiso 1 1 calc R . .
C3 C 0.0654(2) 0.29984(17) -0.20252(11) 0.0457(4) Uani 1 1 d . . .
C4 C 0.0173(3) 0.2979(2) -0.29141(13) 0.0628(5) Uani 1 1 d . . .
H4 H 0.0090 0.2148 -0.3021 0.075 Uiso 1 1 calc R . .
C5 C -0.0174(3) 0.4141(3) -0.36221(14) 0.0761(6) Uani 1 1 d . . .
H5 H -0.0480 0.4096 -0.4202 0.091 Uiso 1 1 calc R . .
C6 C -0.0069(3) 0.5396(2) -0.34768(14) 0.0731(6) Uani 1 1 d . . .
H6 H -0.0295 0.6188 -0.3962 0.088 Uiso 1 1 calc R . .
C7 C 0.0361(3) 0.54693(19) -0.26290(13) 0.0602(5) Uani 1 1 d . . .
H7 H 0.0410 0.6317 -0.2541 0.072 Uiso 1 1 calc R . .
C8 C 0.0738(2) 0.42871(16) -0.18787(11) 0.0453(4) Uani 1 1 d . . .
C9 C 0.1213(2) 0.43532(16) -0.09975(12) 0.0454(4) Uani 1 1 d . . .
H9 H 0.1257 0.5188 -0.0889 0.054 Uiso 1 1 calc R . .
C10 C 0.1603(2) 0.31739(15) -0.03158(11) 0.0408(4) Uani 1 1 d . . .
C11 C 0.1930(2) 0.05650(16) 0.25597(11) 0.0439(4) Uani 1 1 d . . .
C12 C 0.1266(2) 0.00386(17) 0.33792(12) 0.0488(4) Uani 1 1 d . . .
H12 H -0.0048 0.0180 0.3465 0.059 Uiso 1 1 calc R . .
C13 C 0.2607(2) -0.07369(16) 0.41109(12) 0.0477(4) Uani 1 1 d . . .
C14 C 0.2017(3) -0.1357(2) 0.49793(13) 0.0623(5) Uani 1 1 d . . .
H14 H 0.0710 -0.1272 0.5078 0.075 Uiso 1 1 calc R . .
C15 C 0.3318(3) -0.2079(2) 0.56764(15) 0.0760(6) Uani 1 1 d . . .
H15 H 0.2893 -0.2471 0.6245 0.091 Uiso 1 1 calc R . .
C16 C 0.5275(3) -0.2232(2) 0.55426(15) 0.0787(6) Uani 1 1 d . . .
H16 H 0.6159 -0.2719 0.6023 0.094 Uiso 1 1 calc R . .
C17 C 0.5899(3) -0.1674(2) 0.47154(13) 0.0652(5) Uani 1 1 d . . .
H17 H 0.7214 -0.1797 0.4633 0.078 Uiso 1 1 calc R . .
C18 C 0.4607(2) -0.09099(16) 0.39731(12) 0.0481(4) Uani 1 1 d . . .
C19 C 0.5243(2) -0.03233(17) 0.31039(12) 0.0489(4) Uani 1 1 d . . .
H19 H 0.6550 -0.0419 0.3004 0.059 Uiso 1 1 calc R . .
C20 C 0.3919(2) 0.03778(16) 0.24223(11) 0.0439(4) Uani 1 1 d . . .
C21 C 0.3748(3) 0.5365(2) 0.11457(14) 0.0594(5) Uani 1 1 d . . .
H21 H 0.3493 0.4811 0.0792 0.071 Uiso 1 1 calc R . .
C22 C 0.4305(3) 0.4804(2) 0.20310(15) 0.0677(5) Uani 1 1 d . . .
H22 H 0.4442 0.3864 0.2286 0.081 Uiso 1 1 calc R . .
C23 C 0.4661(3) 0.5600(3) 0.25446(16) 0.0748(6) Uani 1 1 d . . .
H23 H 0.5026 0.5218 0.3158 0.090 Uiso 1 1 calc R . .
C24 C 0.4486(3) 0.6961(3) 0.21650(19) 0.0825(7) Uani 1 1 d . . .
H24 H 0.4748 0.7518 0.2516 0.099 Uiso 1 1 calc R . .
C25 C 0.3927(3) 0.7517(2) 0.1270(2) 0.0781(7) Uani 1 1 d . . .
H25 H 0.3800 0.8454 0.1004 0.094 Uiso 1 1 calc R . .
N1 N 0.3563(2) 0.66954(17) 0.07771(12) 0.0611(4) Uani 1 1 d . . .
H1A H 0.321(3) 0.707(2) 0.0169(15) 0.073 Uiso 1 1 d . . .
O1 O 0.19842(17) 0.08873(11) 0.03352(8) 0.0512(3) Uani 1 1 d . . .
O2 O 0.21094(17) 0.30021(11) 0.05712(8) 0.0523(3) Uani 1 1 d . . .
O3 O 0.09247(15) 0.12874(12) 0.17660(8) 0.0546(3) Uani 1 1 d . . .
O4 O 0.42123(15) 0.09631(12) 0.15389(8) 0.0537(3) Uani 1 1 d . . .
O5 O 0.7172(2) 0.23705(15) 0.10376(11) 0.0744(4) Uani 1 1 d D . .
H5A H 0.636(2) 0.184(2) 0.1239(14) 0.089 Uiso 1 1 d D . .
H5B H 0.823(2) 0.192(2) 0.1328(14) 0.089 Uiso 1 1 d D . .
B1 B 0.2307(3) 0.1539(2) 0.10424(14) 0.0491(5) Uani 1 1 d . . .

loop_
_atom_site_aniso_label
_atom_site_aniso_U_11
_atom_site_aniso_U_22
_atom_site_aniso_U_33
_atom_site_aniso_U_23
_atom_site_aniso_U_13
_atom_site_aniso_U_12
C1 0.0328(8) 0.0362(8) 0.0515(10) -0.0098(7) 0.0009(7) -0.0050(6)
C2 0.0431(9) 0.0419(9) 0.0586(11) -0.0193(8) 0.0014(8) -0.0087(7)
C3 0.0350(8) 0.0512(10) 0.0501(10) -0.0141(8) 0.0031(7) -0.0064(7)
C4 0.0611(12) 0.0732(13) 0.0570(12) -0.0247(10) 0.0031(9) -0.0105(10)
C5 0.0746(14) 0.0996(18) 0.0473(12) -0.0129(12) 0.0000(10) -0.0118(12)
C6 0.0654(13) 0.0780(15) 0.0575(13) 0.0077(11) 0.0040(10) -0.0082(11)
C7 0.0529(11) 0.0545(11) 0.0632(13) -0.0010(9) 0.0039(9) -0.0089(8)
C8 0.0335(8) 0.0448(9) 0.0530(10) -0.0074(8) 0.0047(7) -0.0058(7)
C9 0.0408(9) 0.0355(8) 0.0602(11) -0.0133(8) 0.0025(7) -0.0081(7)
C10 0.0320(8) 0.0400(8) 0.0506(10) -0.0131(7) 0.0003(7) -0.0070(6)
C11 0.0349(8) 0.0433(9) 0.0526(10) -0.0125(8) -0.0047(7) -0.0066(7)
C12 0.0357(8) 0.0527(10) 0.0587(11) -0.0151(8) 0.0035(8) -0.0110(7)
C13 0.0455(9) 0.0442(9) 0.0536(10) -0.0124(8) 0.0010(8) -0.0116(7)
C14 0.0543(11) 0.0651(12) 0.0621(12) -0.0069(10) 0.0063(9) -0.0145(9)
C15 0.0756(15) 0.0784(14) 0.0590(13) 0.0050(11) 0.0056(11) -0.0144(11)
C16 0.0704(14) 0.0837(15) 0.0615(13) 0.0049(11) -0.0097(11) -0.0020(12)
C17 0.0498(11) 0.0724(13) 0.0614(12) -0.0053(10) -0.0057(9) -0.0025(9)
C18 0.0440(9) 0.0455(9) 0.0529(10) -0.0117(8) -0.0029(8) -0.0073(7)
C19 0.0324(8) 0.0560(10) 0.0563(11) -0.0131(8) -0.0016(7) -0.0076(7)
C20 0.0384(8) 0.0442(9) 0.0493(10) -0.0118(7) 0.0007(7) -0.0106(7)
C21 0.0518(11) 0.0589(12) 0.0739(14) -0.0230(10) 0.0050(9) -0.0198(9)
C22 0.0653(13) 0.0536(11) 0.0774(15) -0.0090(11) 0.0049(11) -0.0086(9)
C23 0.0583(12) 0.0892(17) 0.0736(15) -0.0259(13) -0.0048(10) -0.0012(11)
C24 0.0634(14) 0.0889(18) 0.114(2) -0.0602(16) 0.0010(13) -0.0150(12)
C25 0.0531(12) 0.0434(11) 0.134(2) -0.0198(13) 0.0169(13) -0.0071(9)
N1 0.0384(8) 0.0655(11) 0.0686(11) -0.0027(9) 0.0020(7) -0.0074(7)
O1 0.0571(7) 0.0378(6) 0.0545(7) -0.0069(5) -0.0077(6) -0.0079(5)
O2 0.0600(7) 0.0453(7) 0.0522(7) -0.0141(5) -0.0085(6) -0.0111(5)
O3 0.0355(6) 0.0664(8) 0.0538(7) -0.0065(6) -0.0053(5) -0.0057(5)
O4 0.0366(6) 0.0667(8) 0.0504(7) -0.0043(6) -0.0009(5) -0.0100(5)
O5 0.0451(8) 0.0750(10) 0.0848(11) 0.0096(8) -0.0037(7) -0.0139(7)
B1 0.0407(10) 0.0497(11) 0.0536(12) -0.0091(9) -0.0031(9) -0.0083(8)

loop_
_atom_type_symbol
_atom_type_description
_atom_type_scat_dispersion_real
_atom_type_scat_dispersion_imag
_atom_type_scat_source
C C 0.0033 0.0016 'International Tables Vol C Tables 4.2.6.8 and 6.1.1.4'
H H 0.0000 0.0000 'International Tables Vol C Tables 4.2.6.8 and 6.1.1.4'
N N 0.0061 0.0033 'International Tables Vol C Tables 4.2.6.8 and 6.1.1.4'
O O 0.0106 0.0060 'International Tables Vol C Tables 4.2.6.8 and 6.1.1.4'
B B 0.0013 0.0007 'International Tables Vol C Tables 4.2.6.8 and 6.1.1.4'

loop_
_geom_angle_atom_site_label_1
_geom_angle_atom_site_label_2
_geom_angle_atom_site_label_3
_geom_angle
_geom_angle_site_symmetry_1
_geom_angle_site_symmetry_3
C2 C1 O1 129.02(14) . .
C2 C1 C10 121.12(15) . .
O1 C1 C10 109.86(14) . .
C1 C2 C3 118.71(15) . .
C1 C2 H2 120.6 . .
C3 C2 H2 120.6 . .
C4 C3 C2 122.28(17) . .
C4 C3 C8 117.85(16) . .
C2 C3 C8 119.87(15) . .
C5 C4 C3 121.9(2) . .
C5 C4 H4 119.0 . .
C3 C4 H4 119.0 . .
C4 C5 C6 120.0(2) . .
C4 C5 H5 120.0 . .
C6 C5 H5 120.0 . .
C7 C6 C5 120.21(19) . .
C7 C6 H6 119.9 . .
C5 C6 H6 119.9 . .
C6 C7 C8 121.5(2) . .
C6 C7 H7 119.3 . .
C8 C7 H7 119.3 . .
C7 C8 C9 121.78(16) . .
C7 C8 C3 118.53(17) . .
C9 C8 C3 119.69(14) . .
C10 C9 C8 118.50(15) . .
C10 C9 H9 120.8 . .
C8 C9 H9 120.8 . .
C9 C10 O2 128.18(15) . .
C9 C10 C1 122.11(15) . .
O2 C10 C1 109.71(13) . .
C12 C11 O3 129.00(14) . .
C12 C11 C20 121.20(15) . .
O3 C11 C20 109.79(14) . .
C11 C12 C13 118.91(15) . .
C11 C12 H12 120.5 . .
C13 C12 H12 120.5 . .
C14 C13 C18 118.14(16) . .
C14 C13 C12 122.13(16) . .
C18 C13 C12 119.73(15) . .
C15 C14 C13 121.45(19) . .
C15 C14 H14 119.3 . .
C13 C14 H14 119.3 . .
C14 C15 C16 120.27(19) . .
C14 C15 H15 119.9 . .
C16 C15 H15 119.9 . .
C17 C16 C15 120.09(19) . .
C17 C16 H16 120.0 . .
C15 C16 H16 120.0 . .
C16 C17 C18 121.72(19) . .
C16 C17 H17 119.1 . .
C18 C17 H17 119.1 . .
C17 C18 C19 122.21(16) . .
C17 C18 C13 118.30(16) . .
C19 C18 C13 119.49(15) . .
C20 C19 C18 118.83(15) . .
C20 C19 H19 120.6 . .
C18 C19 H19 120.6 . .
C19 C20 O4 128.32(15) . .
C19 C20 C11 121.81(15) . .
O4 C20 C11 109.86(14) . .
N1 C21 C22 120.43(19) . .
N1 C21 H21 119.8 . .
C22 C21 H21 119.8 . .
C23 C22 C21 120.0(2) . .
C23 C22 H22 120.0 . .
C21 C22 H22 120.0 . .
C22 C23 C24 119.6(2) . .
C22 C23 H23 120.2 . .
C24 C23 H23 120.2 . .
C23 C24 C25 120.0(2) . .
C23 C24 H24 120.0 . .
C25 C24 H24 120.0 . .
N1 C25 C24 118.98(19) . .
N1 C25 H25 120.5 . .
C24 C25 H25 120.5 . .
C21 N1 C25 121.04(19) . .
C21 N1 H1A 120.0(13) . .
C25 N1 H1A 119.0(13) . .
C1 O1 B1 107.54(12) . .
C10 O2 B1 107.31(13) . .
C11 O3 B1 108.32(12) . .
C20 O4 B1 108.28(13) . .
H5A O5 H5B 103.4(16) . .
O1 B1 O2 105.45(14) . .
O1 B1 O3 111.46(14) . .
O2 B1 O3 112.09(15) . .
O1 B1 O4 112.70(15) . .
O2 B1 O4 111.75(14) . .
O3 B1 O4 103.58(14) . .

loop_
_geom_bond_atom_site_label_1
_geom_bond_atom_site_label_2
_geom_bond_distance
_geom_bond_site_symmetry_2
C1 C2 1.353(2) .
C1 O1 1.3562(18) .
C1 C10 1.413(2) .
C2 C3 1.419(2) .
C2 H2 0.9300 .
C3 C4 1.410(2) .
C3 C8 1.424(2) .
C4 C5 1.363(3) .
C4 H4 0.9300 .
C5 C6 1.392(3) .
C5 H5 0.9300 .
C6 C7 1.359(3) .
C6 H6 0.9300 .
C7 C8 1.413(2) .
C7 H7 0.9300 .
C8 C9 1.414(2) .
C9 C10 1.353(2) .
C9 H9 0.9300 .
C10 O2 1.3598(19) .
C11 C12 1.347(2) .
C11 O3 1.3588(18) .
C11 C20 1.410(2) .
C12 C13 1.423(2) .
C12 H12 0.9300 .
C13 C14 1.410(2) .
C13 C18 1.418(2) .
C14 C15 1.361(3) .
C14 H14 0.9300 .
C15 C16 1.388(3) .
C15 H15 0.9300 .
C16 C17 1.352(3) .
C16 H16 0.9300 .
C17 C18 1.411(2) .
C17 H17 0.9300 .
C18 C19 1.416(2) .
C19 C20 1.351(2) .
C19 H19 0.9300 .
C20 O4 1.3559(19) .
C21 N1 1.319(2) .
C21 C22 1.347(3) .
C21 H21 0.9300 .
C22 C23 1.340(3) .
C22 H22 0.9300 .
C23 C24 1.350(3) .
C23 H23 0.9300 .
C24 C25 1.359(3) .
C24 H24 0.9300 .
C25 N1 1.340(3) .
C25 H25 0.9300 .
N1 H1A 0.92(2) .
O1 B1 1.463(2) .
O2 B1 1.468(2) .
O3 B1 1.481(2) .
O4 B1 1.486(2) .
O5 H5A 0.868(15) .
O5 H5B 0.858(15) .

loop_
_geom_hbond_atom_site_label_D
_geom_hbond_atom_site_label_H
_geom_hbond_atom_site_label_A
_geom_hbond_distance_DH
_geom_hbond_distance_HA
_geom_hbond_distance_DA
_geom_hbond_angle_DHA
_geom_hbond_site_symmetry_A
N1 H1A O5 0.92(2) 1.78(2) 2.696(2) 171.9(19) 2_665
O5 H5A O4 0.868(15) 1.908(15) 2.7648(18) 169(2) .
O5 H5B O3 0.858(15) 1.952(15) 2.7875(17) 164(2) 1_655

loop_
_geom_torsion_atom_site_label_1
_geom_torsion_atom_site_label_2
_geom_torsion_atom_site_label_3
_geom_torsion_atom_site_label_4
_geom_torsion
_geom_torsion_site_symmetry_1
_geom_torsion_site_symmetry_2
_geom_torsion_site_symmetry_3
_geom_torsion_site_symmetry_4
O1 C1 C2 C3 -179.15(14) . . . .
C10 C1 C2 C3 1.1(2) . . . .
C1 C2 C3 C4 179.03(15) . . . .
C1 C2 C3 C8 -0.9(2) . . . .
C2 C3 C4 C5 -178.86(17) . . . .
C8 C3 C4 C5 1.1(3) . . . .
C3 C4 C5 C6 -0.4(3) . . . .
C4 C5 C6 C7 -0.6(3) . . . .
C5 C6 C7 C8 0.8(3) . . . .
C6 C7 C8 C9 179.09(16) . . . .
C6 C7 C8 C3 -0.1(3) . . . .
C4 C3 C8 C7 -0.8(2) . . . .
C2 C3 C8 C7 179.14(15) . . . .
C4 C3 C8 C9 179.96(15) . . . .
C2 C3 C8 C9 -0.1(2) . . . .
C7 C8 C9 C10 -178.33(15) . . . .
C3 C8 C9 C10 0.9(2) . . . .
C8 C9 C10 O2 179.15(14) . . . .
C8 C9 C10 C1 -0.7(2) . . . .
C2 C1 C10 C9 -0.3(2) . . . .
O1 C1 C10 C9 179.90(14) . . . .
C2 C1 C10 O2 179.80(14) . . . .
O1 C1 C10 O2 0.02(17) . . . .
O3 C11 C12 C13 177.39(15) . . . .
C20 C11 C12 C13 -1.0(2) . . . .
C11 C12 C13 C14 -177.85(16) . . . .
C11 C12 C13 C18 1.7(2) . . . .
C18 C13 C14 C15 1.5(3) . . . .
C12 C13 C14 C15 -178.98(18) . . . .
C13 C14 C15 C16 -0.7(3) . . . .
C14 C15 C16 C17 -0.6(4) . . . .
C15 C16 C17 C18 1.0(4) . . . .
C16 C17 C18 C19 -179.88(19) . . . .
C16 C17 C18 C13 -0.2(3) . . . .
C14 C13 C18 C17 -1.0(2) . . . .
C12 C13 C18 C17 179.39(16) . . . .
C14 C13 C18 C19 178.70(16) . . . .
C12 C13 C18 C19 -0.9(2) . . . .
C17 C18 C19 C20 179.03(17) . . . .
C13 C18 C19 C20 -0.7(2) . . . .
C18 C19 C20 O4 -176.88(15) . . . .
C18 C19 C20 C11 1.4(3) . . . .
C12 C11 C20 C19 -0.6(3) . . . .
O3 C11 C20 C19 -179.28(15) . . . .
C12 C11 C20 O4 178.01(15) . . . .
O3 C11 C20 O4 -0.67(18) . . . .
N1 C21 C22 C23 0.5(3) . . . .
C21 C22 C23 C24 -1.0(3) . . . .
C22 C23 C24 C25 0.9(3) . . . .
C23 C24 C25 N1 -0.2(3) . . . .
C22 C21 N1 C25 0.2(3) . . . .
C24 C25 N1 C21 -0.3(3) . . . .
C2 C1 O1 B1 -177.61(16) . . . .
C10 C1 O1 B1 2.15(17) . . . .
C9 C10 O2 B1 177.96(16) . . . .
C1 C10 O2 B1 -2.17(17) . . . .
C12 C11 O3 B1 -175.47(17) . . . .
C20 C11 O3 B1 3.07(18) . . . .
C19 C20 O4 B1 176.48(17) . . . .
C11 C20 O4 B1 -2.01(18) . . . .
C1 O1 B1 O2 -3.35(17) . . . .
C1 O1 B1 O3 118.51(14) . . . .
C1 O1 B1 O4 -125.52(14) . . . .
C10 O2 B1 O1 3.36(17) . . . .
C10 O2 B1 O3 -118.09(15) . . . .
C10 O2 B1 O4 126.13(15) . . . .
C11 O3 B1 O1 117.36(15) . . . .
C11 O3 B1 O2 -124.70(14) . . . .
C11 O3 B1 O4 -4.07(17) . . . .
C20 O4 B1 O1 -116.93(16) . . . .
C20 O4 B1 O2 124.53(15) . . . .
C20 O4 B1 O3 3.67(17) . . . .
